data_7023780
loop_
_publ_author_name
'Kim, Juyeong'
'Yennawar, Hemant P.'
'Lear, Benjamin J.'

_publ_section_title
;
 Synthesis and characterization of ruthenium polypyridyl complexes with
 hydroxypyridine derivatives: effect of protonation and ethylation at the
 pyridyl nitrogen.
;
_journal_issue 44
_journal_name_full 'Dalton transactions (Cambridge, England : 2003)'
_journal_page_first 15656
_journal_page_last 15662
_journal_paper_doi 10.1039/c3dt52094c
_journal_volume 42
_journal_year 2013
_chemical_formula_moiety 'C25 H20 N5 O2 Ru, P F6, H2 O'
_chemical_formula_sum 'C25 H20 F6 N5 O3 P Ru'
_chemical_formula_weight 684.50
_chemical_name_common 'Ruthenium polypyridyl'
_space_group_IT_number 2
_symmetry_cell_setting triclinic
_symmetry_space_group_name_Hall '-P 1'
_symmetry_space_group_name_H-M 'P -1'
_atom_sites_solution_hydrogens geom
_atom_sites_solution_primary direct
_atom_sites_solution_secondary difmap
_audit_creation_method SHELXL-97
_cell_angle_alpha 115.865(6)
_cell_angle_beta 102.341(8)
_cell_angle_gamma 90.368(7)
_cell_formula_units_Z 2
_cell_length_a 9.531(3)
_cell_length_b 12.004(4)
_cell_length_c 13.577(4)
_cell_measurement_reflns_used 2816
_cell_measurement_temperature 180(2)
_cell_measurement_theta_max 28.115
_cell_measurement_theta_min 2.449
_cell_volume 1356.6(7)
_computing_cell_refinement 'Bruker SMART'
_computing_data_collection 'Bruker SMART'
_computing_data_reduction 'Bruker SAINT'
_computing_molecular_graphics 'Bruker SHELXTL'
_computing_publication_material 'Bruker SHELXTL'
_computing_structure_refinement 'SHELXL-97 (Sheldrick, 1997)'
_computing_structure_solution 'SHELXS-97 (Sheldrick, 1990)'
_diffrn_ambient_temperature 180(2)
_diffrn_measured_fraction_theta_full 0.963
_diffrn_measured_fraction_theta_max 0.963
_diffrn_measurement_device_type 'CCD area detector'
_diffrn_measurement_method 'phi and omega scans'
_diffrn_radiation_monochromator graphite
_diffrn_radiation_source 'fine-focus sealed tube'
_diffrn_radiation_type MoK\a
_diffrn_radiation_wavelength 0.71073
_diffrn_reflns_av_R_equivalents 0.0213
_diffrn_reflns_av_unetI/netI 0.0438
_diffrn_reflns_limit_h_max 11
_diffrn_reflns_limit_h_min -11
_diffrn_reflns_limit_k_max 14
_diffrn_reflns_limit_k_min -13
_diffrn_reflns_limit_l_max 15
_diffrn_reflns_limit_l_min -16
_diffrn_reflns_number 7159
_diffrn_reflns_theta_full 25.00
_diffrn_reflns_theta_max 25.00
_diffrn_reflns_theta_min 1.72
_exptl_absorpt_coefficient_mu 0.716
_exptl_absorpt_correction_T_max 0.9651
_exptl_absorpt_correction_T_min 0.8414
_exptl_absorpt_correction_type multi-scan
_exptl_absorpt_process_details SADABS
_exptl_crystal_colour red
_exptl_crystal_density_diffrn 1.676
_exptl_crystal_density_method 'not measured'
_exptl_crystal_description needle
_exptl_crystal_F_000 684
_exptl_crystal_size_max 0.25
_exptl_crystal_size_mid 0.15
_exptl_crystal_size_min 0.05
_refine_diff_density_max 1.546
_refine_diff_density_min -1.060
_refine_diff_density_rms 0.159
_refine_ls_extinction_method none
_refine_ls_goodness_of_fit_ref 1.072
_refine_ls_hydrogen_treatment mixed
_refine_ls_matrix_type full
_refine_ls_number_parameters 416
_refine_ls_number_reflns 4609
_refine_ls_number_restraints 0
_refine_ls_restrained_S_all 1.072
_refine_ls_R_factor_all 0.0691
_refine_ls_R_factor_gt 0.0610
_refine_ls_shift/su_max 0.001
_refine_ls_shift/su_mean 0.000
_refine_ls_structure_factor_coef Fsqd
_refine_ls_weighting_details 'calc w=1/[\s^2^(Fo^2^)+(0.1232P)^2^+1.3655P] where P=(Fo^2^+2Fc^2^)/3'
_refine_ls_weighting_scheme calc
_refine_ls_wR_factor_gt 0.1700
_refine_ls_wR_factor_ref 0.1759
_reflns_number_gt 4042
_reflns_number_total 4609
_reflns_threshold_expression >2sigma(I)
_cod_data_source_file c3dt52094c.cif
_cod_data_source_block jyk2s
_cod_depositor_comments
;
The following automatic conversions were performed:

'_symmetry_cell_setting' value 'Triclinic' changed to 'triclinic'
according to /home/saulius/struct/CIF-dictionaries/cif_core.dic
dictionary named 'cif_core.dic' version 2.4.2 from 2011-04-26.

Automatic conversion script
Id: cif_fix_values 1891 2012-01-12 08:04:46Z andrius 
;
_cod_original_sg_symbol_H-M P-1
_cod_database_code 7023780

loop_
_symmetry_equiv_pos_as_xyz
'x, y, z'
'-x, -y, -z'

loop_
_atom_site_label
_atom_site_type_symbol
_atom_site_fract_x
_atom_site_fract_y
_atom_site_fract_z
_atom_site_U_iso_or_equiv
_atom_site_adp_type
_atom_site_occupancy
_atom_site_symmetry_multiplicity
_atom_site_calc_flag
_atom_site_refinement_flags
_atom_site_disorder_assembly
_atom_site_disorder_group
O3 O 0.9894(13) 0.4471(14) 0.7830(8) 0.057(4) Uani 0.50 1 d P A 2
P2A P 1.0657(5) 0.5408(5) 0.8849(4) 0.0626(11) Uani 0.50 1 d P B 1
F4 F 1.213(2) 0.6190(19) 0.911(2) 0.126(7) Uani 0.50 1 d P B 1
F6 F 0.9891(16) 0.5302(15) 0.7740(9) 0.103(5) Uani 0.50 1 d P B 1
F5 F 1.0005(14) 0.6541(13) 0.9436(11) 0.101(4) Uani 0.50 1 d P B 1
F7 F 1.1465(17) 0.5493(15) 1.0013(12) 0.117(5) Uani 0.50 1 d P B 1
F9 F 1.109(3) 0.4165(15) 0.8154(14) 0.147(7) Uani 0.50 1 d P B 1
F8 F 0.921(2) 0.4644(14) 0.8674(15) 0.154(7) Uani 0.50 1 d P B 1
O4 O 1.1823(18) 0.6730(13) 0.9213(16) 0.054(3) Uani 0.50 1 d P C 3
C1 C 0.4812(9) 1.0140(7) 0.6484(6) 0.0505(18) Uani 1 1 d . . .
H1 H 0.3971 0.9588 0.6178 0.061 Uiso 1 1 calc R . .
C2 C 0.4801(12) 1.1252(8) 0.6405(7) 0.067(2) Uani 1 1 d . . .
H2 H 0.3963 1.1431 0.6031 0.081 Uiso 1 1 calc R . .
C3 C 0.6021(14) 1.2086(8) 0.6876(8) 0.080(3) Uani 1 1 d . . .
H3 H 0.6010 1.2848 0.6850 0.096 Uiso 1 1 calc R . .
C4 C 0.7253(12) 1.1787(7) 0.7385(8) 0.068(2) Uani 1 1 d . . .
H4 H 0.8099 1.2334 0.7692 0.082 Uiso 1 1 calc R . .
C5 C 0.7234(8) 1.0671(6) 0.7439(5) 0.0434(16) Uani 1 1 d . . .
C6 C 0.8508(7) 1.0266(6) 0.7953(5) 0.0435(16) Uani 1 1 d . . .
C7 C 0.9884(10) 1.0912(9) 0.8352(7) 0.072(3) Uani 1 1 d . . .
H7 H 1.0035 1.1666 0.8329 0.087 Uiso 1 1 calc R . .
C8 C 1.1020(9) 1.0421(12) 0.8781(8) 0.089(4) Uani 1 1 d . . .
H8 H 1.1951 1.0835 0.9043 0.107 Uiso 1 1 calc R . .
C9 C 1.0766(8) 0.9311(12) 0.8819(7) 0.081(3) Uani 1 1 d . . .
H9 H 1.1518 0.8976 0.9121 0.097 Uiso 1 1 calc R . .
C10 C 0.9380(7) 0.8701(8) 0.8402(6) 0.054(2) Uani 1 1 d . . .
H10 H 0.9212 0.7949 0.8425 0.065 Uiso 1 1 calc R . .
C11 C 0.2988(7) 0.7489(6) 0.6727(5) 0.0419(15) Uani 1 1 d . . .
H11 H 0.3045 0.8076 0.7465 0.050 Uiso 1 1 calc R . .
C12 C 0.1701(7) 0.6804(7) 0.6090(6) 0.0486(17) Uani 1 1 d . . .
H12 H 0.0891 0.6925 0.6388 0.058 Uiso 1 1 calc R . .
C13 C 0.1608(7) 0.5926(7) 0.4995(6) 0.0468(17) Uani 1 1 d . . .
H13 H 0.0734 0.5449 0.4548 0.056 Uiso 1 1 calc R . .
C14 C 0.2819(7) 0.5763(6) 0.4573(5) 0.0366(14) Uani 1 1 d . . .
H14 H 0.2779 0.5170 0.3839 0.044 Uiso 1 1 calc R . .
C15 C 0.4104(6) 0.6498(5) 0.5260(5) 0.0287(12) Uani 1 1 d . . .
C16 C 0.5452(6) 0.6450(5) 0.4887(5) 0.0291(12) Uani 1 1 d . . .
C17 C 0.5587(7) 0.5656(6) 0.3819(5) 0.0367(14) Uani 1 1 d . . .
H17 H 0.4826 0.5059 0.3308 0.044 Uiso 1 1 calc R . .
C18 C 0.6857(7) 0.5752(6) 0.3511(6) 0.0416(15) Uani 1 1 d . . .
H18 H 0.6966 0.5221 0.2795 0.050 Uiso 1 1 calc R . .
C19 C 0.7964(7) 0.6655(6) 0.4291(6) 0.0444(16) Uani 1 1 d . . .
H19 H 0.8813 0.6765 0.4095 0.053 Uiso 1 1 calc R . .
C20 C 0.7796(7) 0.7385(6) 0.5353(5) 0.0362(14) Uani 1 1 d . . .
H20 H 0.8559 0.7971 0.5876 0.043 Uiso 1 1 calc R . .
C21 C 0.5691(6) 0.8243(6) 0.9182(5) 0.0317(13) Uani 1 1 d . . .
C25 C 0.5372(10) 0.7731(10) 1.0618(7) 0.069(2) Uani 1 1 d . . .
H25 H 0.5058 0.7940 1.1274 0.083 Uiso 1 1 calc R . .
C24 C 0.5974(10) 0.6651(9) 1.0154(7) 0.070(3) Uani 1 1 d . . .
H24 H 0.6076 0.6122 1.0495 0.084 Uiso 1 1 calc R . .
C23 C 0.6449(8) 0.6332(6) 0.9147(6) 0.0460(16) Uani 1 1 d . . .
H23 H 0.6872 0.5601 0.8838 0.055 Uiso 1 1 calc R . .
C22 C 0.6283(6) 0.7096(5) 0.8637(5) 0.0327(13) Uani 1 1 d . . .
N1 N 0.6020(6) 0.9845(5) 0.6997(4) 0.0348(11) Uani 1 1 d . . .
N2 N 0.8263(5) 0.9160(5) 0.7963(4) 0.0401(13) Uani 1 1 d . . .
N3 N 0.4188(5) 0.7351(5) 0.6329(4) 0.0323(11) Uani 1 1 d . . .
N4 N 0.6570(5) 0.7294(4) 0.5677(4) 0.0274(10) Uani 1 1 d . . .
N5 N 0.5235(7) 0.8493(7) 1.0117(5) 0.0520(16) Uani 1 1 d . . .
H5N H 0.482(11) 0.920(10) 1.043(9) 0.10(3) Uiso 1 1 d . . .
O1 O 0.6657(5) 0.6864(4) 0.7709(3) 0.0361(10) Uani 1 1 d . . .
O2 O 0.5605(4) 0.9040(4) 0.8781(3) 0.0348(9) Uani 1 1 d . . .
Ru1 Ru 0.62112(4) 0.82753(4) 0.72196(4) 0.0260(2) Uani 1 1 d . . .
P1 P 0.0000 1.0000 0.5000 0.0622(8) Uani 1 2 d S . .
F1 F -0.0509(9) 0.8773(6) 0.3857(5) 0.111(2) Uani 1 1 d . . .
F2 F -0.0572(7) 1.0814(6) 0.4381(6) 0.102(2) Uani 1 1 d . . .
F3 F 0.1519(7) 1.0109(6) 0.4728(6) 0.105(2) Uani 1 1 d . . .

loop_
_atom_site_aniso_label
_atom_site_aniso_U_11
_atom_site_aniso_U_22
_atom_site_aniso_U_33
_atom_site_aniso_U_23
_atom_site_aniso_U_13
_atom_site_aniso_U_12
O3 0.045(6) 0.089(10) 0.021(5) 0.009(6) 0.013(5) -0.039(7)
P2A 0.066(3) 0.076(3) 0.047(2) 0.027(2) 0.019(2) 0.018(2)
F4 0.058(10) 0.140(19) 0.171(17) 0.050(17) 0.052(10) -0.011(11)
F6 0.114(10) 0.125(12) 0.035(5) 0.015(7) -0.006(6) 0.050(9)
F5 0.090(8) 0.112(10) 0.104(9) 0.049(8) 0.029(7) 0.025(7)
F7 0.131(12) 0.122(12) 0.102(9) 0.055(9) 0.024(9) 0.038(10)
F9 0.25(2) 0.109(12) 0.113(12) 0.049(10) 0.106(15) 0.086(14)
F8 0.160(15) 0.085(10) 0.170(16) 0.001(10) 0.074(13) -0.036(10)
O4 0.038(7) 0.029(7) 0.086(9) 0.014(6) 0.026(6) 0.002(5)
C1 0.066(5) 0.045(4) 0.035(4) 0.015(3) 0.007(3) 0.016(4)
C2 0.107(7) 0.052(5) 0.048(4) 0.026(4) 0.021(5) 0.036(5)
C3 0.135(10) 0.042(5) 0.075(6) 0.035(5) 0.035(7) 0.011(6)
C4 0.103(7) 0.035(4) 0.068(5) 0.018(4) 0.031(5) -0.004(5)
C5 0.062(4) 0.027(3) 0.030(3) 0.001(3) 0.016(3) -0.008(3)
C6 0.043(4) 0.043(4) 0.029(3) 0.001(3) 0.011(3) -0.010(3)
C7 0.062(5) 0.072(6) 0.049(5) -0.002(4) 0.012(4) -0.038(5)
C8 0.038(5) 0.132(10) 0.048(5) 0.002(6) -0.002(4) -0.035(6)
C9 0.028(4) 0.147(11) 0.040(4) 0.019(6) 0.001(3) 0.006(5)
C10 0.033(3) 0.080(6) 0.035(4) 0.013(4) 0.010(3) 0.010(4)
C11 0.037(3) 0.037(4) 0.034(3) -0.001(3) 0.011(3) 0.000(3)
C12 0.027(3) 0.054(4) 0.054(4) 0.012(4) 0.015(3) 0.000(3)
C13 0.030(3) 0.045(4) 0.049(4) 0.008(3) 0.003(3) -0.009(3)
C14 0.036(3) 0.029(3) 0.032(3) 0.004(3) 0.003(3) -0.005(3)
C15 0.028(3) 0.024(3) 0.028(3) 0.007(2) 0.004(2) -0.001(2)
C16 0.030(3) 0.023(3) 0.035(3) 0.012(3) 0.011(2) 0.002(2)
C17 0.046(3) 0.023(3) 0.034(3) 0.005(3) 0.013(3) -0.001(3)
C18 0.053(4) 0.031(3) 0.037(3) 0.008(3) 0.020(3) 0.002(3)
C19 0.045(4) 0.041(4) 0.052(4) 0.018(3) 0.027(3) 0.006(3)
C20 0.036(3) 0.037(3) 0.039(3) 0.016(3) 0.016(3) 0.003(3)
C21 0.026(3) 0.031(3) 0.022(3) -0.001(2) 0.001(2) -0.004(2)
C25 0.073(6) 0.087(7) 0.052(5) 0.030(5) 0.029(4) 0.003(5)
C24 0.087(6) 0.071(6) 0.054(5) 0.039(5) -0.001(5) -0.024(5)
C23 0.062(4) 0.031(4) 0.042(4) 0.014(3) 0.010(3) 0.004(3)
C22 0.033(3) 0.022(3) 0.034(3) 0.006(3) 0.005(3) -0.004(2)
N1 0.045(3) 0.026(3) 0.027(2) 0.006(2) 0.008(2) 0.001(2)
N2 0.030(3) 0.049(3) 0.032(3) 0.011(3) 0.005(2) 0.003(2)
N3 0.029(2) 0.029(3) 0.034(3) 0.010(2) 0.009(2) 0.002(2)
N4 0.026(2) 0.020(2) 0.028(2) 0.005(2) 0.005(2) -0.0043(19)
N5 0.044(3) 0.058(4) 0.039(3) 0.007(3) 0.015(3) 0.007(3)
O1 0.049(2) 0.029(2) 0.029(2) 0.0091(18) 0.0160(19) 0.0099(19)
O2 0.037(2) 0.028(2) 0.026(2) 0.0009(18) 0.0052(18) 0.0040(18)
Ru1 0.0245(3) 0.0205(3) 0.0244(3) 0.0030(2) 0.00451(19) -0.00030(18)
P1 0.0670(19) 0.0565(19) 0.072(2) 0.0323(17) 0.0259(16) -0.0062(15)
F1 0.170(7) 0.072(4) 0.078(4) 0.018(3) 0.040(4) -0.029(4)
F2 0.103(4) 0.101(5) 0.120(5) 0.077(4) 0.003(4) -0.008(4)
F3 0.092(4) 0.096(4) 0.154(6) 0.063(4) 0.067(4) 0.007(3)

loop_
_atom_type_symbol
_atom_type_description
_atom_type_scat_dispersion_real
_atom_type_scat_dispersion_imag
_atom_type_scat_source
C C 0.0033 0.0016 'International Tables Vol C Tables 4.2.6.8 and 6.1.1.4'
H H 0.0000 0.0000 'International Tables Vol C Tables 4.2.6.8 and 6.1.1.4'
N N 0.0061 0.0033 'International Tables Vol C Tables 4.2.6.8 and 6.1.1.4'
O O 0.0106 0.0060 'International Tables Vol C Tables 4.2.6.8 and 6.1.1.4'
F F 0.0171 0.0103 'International Tables Vol C Tables 4.2.6.8 and 6.1.1.4'
P P 0.1023 0.0942 'International Tables Vol C Tables 4.2.6.8 and 6.1.1.4'
Ru Ru -1.2594 0.8363 'International Tables Vol C Tables 4.2.6.8 and 6.1.1.4'

loop_
_geom_angle_atom_site_label_1
_geom_angle_atom_site_label_2
_geom_angle_atom_site_label_3
_geom_angle
_geom_angle_site_symmetry_1
_geom_angle_site_symmetry_3
F5 P2A F6 91.4(8) . .
F5 P2A F9 171.2(12) . .
F6 P2A F9 83.3(9) . .
F5 P2A F7 89.5(8) . .
F6 P2A F7 178.9(10) . .
F9 P2A F7 95.7(10) . .
F5 P2A F8 87.7(9) . .
F6 P2A F8 80.5(11) . .
F9 P2A F8 84.5(12) . .
F7 P2A F8 98.9(10) . .
F5 P2A F4 91.4(9) . .
F6 P2A F4 103.0(13) . .
F9 P2A F4 96.7(12) . .
F7 P2A F4 77.6(12) . .
F8 P2A F4 176.4(12) . .
N1 C1 C2 121.1(8) . .
N1 C1 H1 119.4 . .
C2 C1 H1 119.4 . .
C3 C2 C1 120.0(9) . .
C3 C2 H2 120.0 . .
C1 C2 H2 120.0 . .
C4 C3 C2 119.2(8) . .
C4 C3 H3 120.4 . .
C2 C3 H3 120.4 . .
C3 C4 C5 119.4(9) . .
C3 C4 H4 120.3 . .
C5 C4 H4 120.3 . .
N1 C5 C4 122.1(8) . .
N1 C5 C6 114.8(6) . .
C4 C5 C6 123.1(7) . .
N2 C6 C7 121.6(8) . .
N2 C6 C5 114.4(6) . .
C7 C6 C5 123.9(8) . .
C8 C7 C6 119.1(9) . .
C8 C7 H7 120.5 . .
C6 C7 H7 120.5 . .
C7 C8 C9 119.4(8) . .
C7 C8 H8 120.3 . .
C9 C8 H8 120.3 . .
C8 C9 C10 119.2(9) . .
C8 C9 H9 120.4 . .
C10 C9 H9 120.4 . .
N2 C10 C9 122.1(9) . .
N2 C10 H10 119.0 . .
C9 C10 H10 119.0 . .
N3 C11 C12 122.5(6) . .
N3 C11 H11 118.8 . .
C12 C11 H11 118.8 . .
C11 C12 C13 119.2(6) . .
C11 C12 H12 120.4 . .
C13 C12 H12 120.4 . .
C14 C13 C12 119.4(6) . .
C14 C13 H13 120.3 . .
C12 C13 H13 120.3 . .
C13 C14 C15 118.9(6) . .
C13 C14 H14 120.6 . .
C15 C14 H14 120.6 . .
N3 C15 C14 121.5(5) . .
N3 C15 C16 114.7(5) . .
C14 C15 C16 123.9(5) . .
N4 C16 C17 121.8(5) . .
N4 C16 C15 114.5(5) . .
C17 C16 C15 123.7(5) . .
C16 C17 C18 119.7(6) . .
C16 C17 H17 120.2 . .
C18 C17 H17 120.2 . .
C17 C18 C19 118.5(6) . .
C17 C18 H18 120.7 . .
C19 C18 H18 120.7 . .
C20 C19 C18 119.4(6) . .
C20 C19 H19 120.3 . .
C18 C19 H19 120.3 . .
N4 C20 C19 123.0(6) . .
N4 C20 H20 118.5 . .
C19 C20 H20 118.5 . .
O2 C21 N5 119.6(6) . .
O2 C21 C22 120.2(5) . .
N5 C21 C22 120.2(6) . .
N5 C25 C24 119.4(7) . .
N5 C25 H25 120.3 . .
C24 C25 H25 120.3 . .
C25 C24 C23 120.1(7) . .
C25 C24 H24 120.0 . .
C23 C24 H24 120.0 . .
C22 C23 C24 120.1(7) . .
C22 C23 H23 119.9 . .
C24 C23 H23 119.9 . .
O1 C22 C23 124.1(6) . .
O1 C22 C21 118.4(5) . .
C23 C22 C21 117.5(6) . .
C1 N1 C5 118.2(6) . .
C1 N1 Ru1 126.1(5) . .
C5 N1 Ru1 115.6(4) . .
C10 N2 C6 118.6(6) . .
C10 N2 Ru1 125.2(5) . .
C6 N2 Ru1 116.1(4) . .
C11 N3 C15 118.6(5) . .
C11 N3 Ru1 126.3(4) . .
C15 N3 Ru1 115.1(4) . .
C20 N4 C16 117.4(5) . .
C20 N4 Ru1 126.8(4) . .
C16 N4 Ru1 115.8(3) . .
C21 N5 C25 122.6(7) . .
C21 N5 H5N 119(6) . .
C25 N5 H5N 118(6) . .
C22 O1 Ru1 111.6(4) . .
C21 O2 Ru1 109.8(3) . .
N4 Ru1 N1 92.06(19) . .
N4 Ru1 N2 95.49(19) . .
N1 Ru1 N2 79.0(2) . .
N4 Ru1 N3 79.41(18) . .
N1 Ru1 N3 99.3(2) . .
N2 Ru1 N3 174.60(18) . .
N4 Ru1 O1 94.20(17) . .
N1 Ru1 O1 170.16(18) . .
N2 Ru1 O1 92.8(2) . .
N3 Ru1 O1 89.34(19) . .
N4 Ru1 O2 170.39(17) . .
N1 Ru1 O2 94.98(18) . .
N2 Ru1 O2 92.28(18) . .
N3 Ru1 O2 92.97(17) . .
O1 Ru1 O2 79.74(15) . .
F2 P1 F2 180.000(2) 2_576 .
F2 P1 F1 90.4(4) 2_576 2_576
F2 P1 F1 89.6(4) . 2_576
F2 P1 F1 89.6(4) 2_576 .
F2 P1 F1 90.4(4) . .
F1 P1 F1 180.000(2) 2_576 .
F2 P1 F3 91.4(3) 2_576 .
F2 P1 F3 88.6(3) . .
F1 P1 F3 89.7(4) 2_576 .
F1 P1 F3 90.3(4) . .
F2 P1 F3 88.6(3) 2_576 2_576
F2 P1 F3 91.4(3) . 2_576
F1 P1 F3 90.3(4) 2_576 2_576
F1 P1 F3 89.7(4) . 2_576
F3 P1 F3 180.00(13) . 2_576

loop_
_geom_bond_atom_site_label_1
_geom_bond_atom_site_label_2
_geom_bond_distance
_geom_bond_site_symmetry_2
P2A F5 1.466(14) .
P2A F6 1.476(11) .
P2A F9 1.494(15) .
P2A F7 1.561(14) .
P2A F8 1.567(16) .
P2A F4 1.57(2) .
C1 N1 1.346(9) .
C1 C2 1.384(11) .
C1 H1 0.9300 .
C2 C3 1.369(14) .
C2 H2 0.9300 .
C3 C4 1.364(14) .
C3 H3 0.9300 .
C4 C5 1.374(10) .
C4 H4 0.9300 .
C5 N1 1.360(8) .
C5 C6 1.463(10) .
C6 N2 1.352(9) .
C6 C7 1.390(10) .
C7 C8 1.378(15) .
C7 H7 0.9300 .
C8 C9 1.378(16) .
C8 H8 0.9300 .
C9 C10 1.381(11) .
C9 H9 0.9300 .
C10 N2 1.347(9) .
C10 H10 0.9300 .
C11 N3 1.347(8) .
C11 C12 1.358(9) .
C11 H11 0.9300 .
C12 C13 1.380(10) .
C12 H12 0.9300 .
C13 C14 1.375(9) .
C13 H13 0.9300 .
C14 C15 1.388(8) .
C14 H14 0.9300 .
C15 N3 1.347(7) .
C15 C16 1.471(7) .
C16 N4 1.364(7) .
C16 C17 1.380(8) .
C17 C18 1.382(9) .
C17 H17 0.9300 .
C18 C19 1.384(10) .
C18 H18 0.9300 .
C19 C20 1.367(9) .
C19 H19 0.9300 .
C20 N4 1.353(7) .
C20 H20 0.9300 .
C21 O2 1.287(7) .
C21 N5 1.339(8) .
C21 C22 1.436(8) .
C25 N5 1.351(11) .
C25 C24 1.363(13) .
C25 H25 0.9300 .
C24 C23 1.424(11) .
C24 H24 0.9300 .
C23 C22 1.363(9) .
C23 H23 0.9300 .
C22 O1 1.296(7) .
N1 Ru1 2.038(5) .
N2 Ru1 2.041(5) .
N3 Ru1 2.053(5) .
N4 Ru1 2.012(5) .
N5 H5N 0.91(11) .
O1 Ru1 2.089(4) .
O2 Ru1 2.122(4) .
P1 F2 1.577(6) 2_576
P1 F2 1.577(6) .
P1 F1 1.577(6) 2_576
P1 F1 1.577(6) .
P1 F3 1.586(5) .
P1 F3 1.586(5) 2_576

loop_
_geom_torsion_atom_site_label_1
_geom_torsion_atom_site_label_2
_geom_torsion_atom_site_label_3
_geom_torsion_atom_site_label_4
_geom_torsion
N1 C1 C2 C3 -1.6(11)
C1 C2 C3 C4 2.4(13)
C2 C3 C4 C5 -1.7(13)
C3 C4 C5 N1 0.3(11)
C3 C4 C5 C6 179.1(7)
N1 C5 C6 N2 -3.4(8)
C4 C5 C6 N2 177.7(6)
N1 C5 C6 C7 173.4(6)
C4 C5 C6 C7 -5.5(11)
N2 C6 C7 C8 -0.9(11)
C5 C6 C7 C8 -177.5(7)
C6 C7 C8 C9 -0.8(13)
C7 C8 C9 C10 1.4(13)
C8 C9 C10 N2 -0.3(12)
N3 C11 C12 C13 0.4(12)
C11 C12 C13 C14 0.0(12)
C12 C13 C14 C15 -0.6(10)
C13 C14 C15 N3 0.7(9)
C13 C14 C15 C16 -177.1(6)
N3 C15 C16 N4 -1.1(7)
C14 C15 C16 N4 176.9(5)
N3 C15 C16 C17 -178.9(6)
C14 C15 C16 C17 -1.0(9)
N4 C16 C17 C18 -3.4(9)
C15 C16 C17 C18 174.3(6)
C16 C17 C18 C19 -0.3(10)
C17 C18 C19 C20 2.9(10)
C18 C19 C20 N4 -2.0(10)
N5 C25 C24 C23 -0.2(14)
C25 C24 C23 C22 -0.9(12)
C24 C23 C22 O1 -178.6(7)
C24 C23 C22 C21 3.1(10)
O2 C21 C22 O1 -3.3(8)
N5 C21 C22 O1 177.2(6)
O2 C21 C22 C23 175.1(6)
N5 C21 C22 C23 -4.4(9)
C2 C1 N1 C5 0.1(9)
C2 C1 N1 Ru1 178.4(5)
C4 C5 N1 C1 0.5(9)
C6 C5 N1 C1 -178.4(5)
C4 C5 N1 Ru1 -177.9(5)
C6 C5 N1 Ru1 3.2(7)
C9 C10 N2 C6 -1.4(10)
C9 C10 N2 Ru1 175.2(5)
C7 C6 N2 C10 2.0(9)
C5 C6 N2 C10 178.9(5)
C7 C6 N2 Ru1 -174.9(5)
C5 C6 N2 Ru1 2.0(7)
C12 C11 N3 C15 -0.2(10)
C12 C11 N3 Ru1 -177.4(5)
C14 C15 N3 C11 -0.4(9)
C16 C15 N3 C11 177.7(5)
C14 C15 N3 Ru1 177.1(4)
C16 C15 N3 Ru1 -4.8(6)
C19 C20 N4 C16 -1.6(9)
C19 C20 N4 Ru1 178.1(5)
C17 C16 N4 C20 4.3(8)
C15 C16 N4 C20 -173.5(5)
C17 C16 N4 Ru1 -175.4(4)
C15 C16 N4 Ru1 6.7(6)
O2 C21 N5 C25 -176.1(7)
C22 C21 N5 C25 3.5(10)
C24 C25 N5 C21 -1.1(13)
C23 C22 O1 Ru1 179.9(5)
C21 C22 O1 Ru1 -1.8(7)
N5 C21 O2 Ru1 -174.2(5)
C22 C21 O2 Ru1 6.2(6)
C20 N4 Ru1 N1 74.0(5)
C16 N4 Ru1 N1 -106.2(4)
C20 N4 Ru1 N2 -5.1(5)
C16 N4 Ru1 N2 174.7(4)
C20 N4 Ru1 N3 173.1(5)
C16 N4 Ru1 N3 -7.1(4)
C20 N4 Ru1 O1 -98.3(5)
C16 N4 Ru1 O1 81.4(4)
C20 N4 Ru1 O2 -148.9(9)
C16 N4 Ru1 O2 30.9(12)
C1 N1 Ru1 N4 84.8(5)
C5 N1 Ru1 N4 -96.9(4)
C1 N1 Ru1 N2 -180.0(5)
C5 N1 Ru1 N2 -1.7(4)
C1 N1 Ru1 N3 5.2(5)
C5 N1 Ru1 N3 -176.5(4)
C1 N1 Ru1 O1 -145.7(9)
C5 N1 Ru1 O1 32.6(12)
C1 N1 Ru1 O2 -88.6(5)
C5 N1 Ru1 O2 89.7(4)
C10 N2 Ru1 N4 -85.9(5)
C6 N2 Ru1 N4 90.8(4)
C10 N2 Ru1 N1 -176.9(5)
C6 N2 Ru1 N1 -0.3(4)
C10 N2 Ru1 N3 -105(2)
C6 N2 Ru1 N3 72(2)
C10 N2 Ru1 O1 8.6(5)
C6 N2 Ru1 O1 -174.8(4)
C10 N2 Ru1 O2 88.5(5)
C6 N2 Ru1 O2 -94.9(4)
C11 N3 Ru1 N4 -176.2(6)
C15 N3 Ru1 N4 6.5(4)
C11 N3 Ru1 N1 -85.9(5)
C15 N3 Ru1 N1 96.9(4)
C11 N3 Ru1 N2 -157(2)
C15 N3 Ru1 N2 26(2)
C11 N3 Ru1 O1 89.4(5)
C15 N3 Ru1 O1 -87.9(4)
C11 N3 Ru1 O2 9.7(5)
C15 N3 Ru1 O2 -167.6(4)
C22 O1 Ru1 N4 -168.7(4)
C22 O1 Ru1 N1 62.0(11)
C22 O1 Ru1 N2 95.6(4)
C22 O1 Ru1 N3 -89.3(4)
C22 O1 Ru1 O2 3.8(4)
C21 O2 Ru1 N4 46.1(11)
C21 O2 Ru1 N1 -176.9(4)
C21 O2 Ru1 N2 -97.8(4)
C21 O2 Ru1 N3 83.5(4)
C21 O2 Ru1 O1 -5.3(4)
